data_2209129
loop_
_publ_author_name
'Xin-Liang Li'
'Yuan Gui'
'Kun Huang'
'Yi-Zhi Li'
'Zhi-Zhen Huang'

_publ_section_title
;(1<i>R</i>,2<i>R</i>,4<i>S</i>,5<i>S</i>)-1,2,4,8,8-Pentamethyl-3-thiabicyclo[3.2.1]octane
 3,3-dioxide
;
_journal_coeditor_code CS2003
_journal_issue 6
_journal_name_full 'Acta Crystallographica Section E'
_journal_page_first o2411
_journal_page_last o2412
_journal_paper_doi 10.1107/S1600536806016655
_journal_volume 62
_journal_year 2006
_chemical_formula_iupac 'C12 H22 O2 S'
_chemical_formula_moiety 'C12 H22 O2 S'
_chemical_formula_sum 'C12 H22 O2 S'
_chemical_formula_weight 230.36
_chemical_melting_point 374.2
_chemical_name_systematic
;
(1R,2R,4S,5S)-1,2,4,8,8-pentamethyl-3-thiabicyclo[3.2.1]octane 3,3-dioxide
;
_space_group_IT_number 19
_symmetry_cell_setting orthorhombic
_symmetry_space_group_name_Hall 'P 2ac 2ab'
_symmetry_space_group_name_H-M 'P 21 21 21'
_atom_sites_solution_hydrogens geom
_atom_sites_solution_primary direct
_atom_sites_solution_secondary difmap
_cell_angle_alpha 90.00
_cell_angle_beta 90.00
_cell_angle_gamma 90.00
_cell_formula_units_Z 4
_cell_length_a 7.9967(6)
_cell_length_b 10.6591(8)
_cell_length_c 14.5696(10)
_cell_measurement_reflns_used 3357
_cell_measurement_temperature 293(2)
_cell_measurement_theta_max 27.27
_cell_measurement_theta_min 2.36
_cell_volume 1241.88(16)
_computing_cell_refinement SMART
_computing_data_collection 'SMART (Bruker, 2000)'
_computing_data_reduction 'SAINT (Bruker, 2000)'
_computing_molecular_graphics SHELXTL
_computing_publication_material 'SHELXTL and PLATON (Spek, 2003)'
_computing_structure_refinement SHELXTL
_computing_structure_solution 'SHELXTL (Bruker, 2000)'
_diffrn_ambient_temperature 293(2)
_diffrn_measured_fraction_theta_full 0.986
_diffrn_measured_fraction_theta_max 0.986
_diffrn_measurement_device_type 'Bruker SMART APEX CCD area-detector'
_diffrn_measurement_method '\f and \w'
_diffrn_radiation_monochromator graphite
_diffrn_radiation_source 'fine-focus sealed tube'
_diffrn_radiation_type MoK\a
_diffrn_radiation_wavelength 0.71073
_diffrn_reflns_av_R_equivalents 0.0564
_diffrn_reflns_av_sigmaI/netI 0.0467
_diffrn_reflns_limit_h_max 7
_diffrn_reflns_limit_h_min -10
_diffrn_reflns_limit_k_max 14
_diffrn_reflns_limit_k_min -13
_diffrn_reflns_limit_l_max 19
_diffrn_reflns_limit_l_min -19
_diffrn_reflns_number 7787
_diffrn_reflns_theta_full 28.28
_diffrn_reflns_theta_max 28.28
_diffrn_reflns_theta_min 2.37
_diffrn_standards_decay_% 0
_diffrn_standards_interval_count 0
_diffrn_standards_interval_time 0
_diffrn_standards_number 0
_exptl_absorpt_coefficient_mu 0.241
_exptl_absorpt_correction_T_max 0.94
_exptl_absorpt_correction_T_min 0.93
_exptl_absorpt_correction_type multi-scan
_exptl_absorpt_process_details '(SADABS; Bruker, 2000)'
_exptl_crystal_colour colorless
_exptl_crystal_density_diffrn 1.232
_exptl_crystal_density_method 'not measured'
_exptl_crystal_description block
_exptl_crystal_F_000 504
_exptl_crystal_size_max 0.32
_exptl_crystal_size_mid 0.26
_exptl_crystal_size_min 0.26
_refine_diff_density_max 0.25
_refine_diff_density_min -0.17
_refine_ls_abs_structure_details 'Flack (1983)'
_refine_ls_abs_structure_Flack -0.03(7)
_refine_ls_extinction_coef 0.132(6)
_refine_ls_extinction_expression Fc^*^=kFc[1+0.001xFc^2^\l^3^/sin(2\q)]^-1/4^
_refine_ls_extinction_method SHELXL97
_refine_ls_goodness_of_fit_ref 1.069
_refine_ls_hydrogen_treatment constr
_refine_ls_matrix_type full
_refine_ls_number_parameters 142
_refine_ls_number_reflns 2981
_refine_ls_number_restraints 0
_refine_ls_restrained_S_all 1.069
_refine_ls_R_factor_all 0.0430
_refine_ls_R_factor_gt 0.0364
_refine_ls_shift/su_max 0.000
_refine_ls_shift/su_mean 0.000
_refine_ls_structure_factor_coef Fsqd
_refine_ls_weighting_details 'calc w=1/[\s^2^(Fo^2^)+(0.048P)^2^] where P=(Fo^2^+2Fc^2^)/3'
_refine_ls_weighting_scheme calc
_refine_ls_wR_factor_gt 0.0835
_refine_ls_wR_factor_ref 0.0869
_reflns_number_gt 2530
_reflns_number_total 2981
_reflns_threshold_expression I>2\s(I)
_cod_data_source_file cs2003.cif
_cod_data_source_block II
_cod_database_code 2209129
_cod_database_fobs_code 2209129

loop_
_symmetry_equiv_pos_as_xyz
'x, y, z'
'-x+1/2, -y, z+1/2'
'-x, y+1/2, -z+1/2'
'x+1/2, -y+1/2, -z'

loop_
_atom_site_type_symbol
_atom_site_label
_atom_site_fract_x
_atom_site_fract_y
_atom_site_fract_z
_atom_site_U_iso_or_equiv
_atom_site_adp_type
_atom_site_calc_flag
_atom_site_refinement_flags
_atom_site_occupancy
C C1 0.2135(2) 0.47098(14) 0.54548(10) 0.0401(4) Uani d . 1
C C2 0.0917(2) 0.58297(14) 0.53401(10) 0.0416(3) Uani d . 1
H H2 0.1532 0.6583 0.5527 0.050 Uiso calc R 1
C C3 -0.0176(2) 0.50733(17) 0.71181(11) 0.0459(4) Uani d . 1
H H3 0.0358 0.5748 0.7469 0.055 Uiso calc R 1
C C4 0.1153(2) 0.40750(15) 0.69377(11) 0.0431(4) Uani d . 1
H H4 0.1467 0.3685 0.7522 0.052 Uiso calc R 1
C C5 0.0579(3) 0.30437(16) 0.62680(13) 0.0553(5) Uani d . 1
H H5A 0.1052 0.2239 0.6440 0.066 Uiso calc R 1
H H5B -0.0630 0.2974 0.6269 0.066 Uiso calc R 1
C C6 0.1211(3) 0.34441(15) 0.53148(12) 0.0522(5) Uani d . 1
H H6A 0.0281 0.3547 0.4894 0.063 Uiso calc R 1
H H6B 0.1967 0.2818 0.5067 0.063 Uiso calc R 1
C C7 0.2738(2) 0.45953(15) 0.64728(10) 0.0402(4) Uani d . 1
C C8 0.4132(3) 0.36038(19) 0.65725(13) 0.0609(5) Uani d . 1
H H8A 0.5154 0.3926 0.6319 0.091 Uiso calc R 1
H H8B 0.3816 0.2855 0.6250 0.091 Uiso calc R 1
H H8C 0.4294 0.3413 0.7210 0.091 Uiso calc R 1
C C9 0.3436(2) 0.58064(18) 0.68883(12) 0.0534(4) Uani d . 1
H H9A 0.3648 0.5682 0.7530 0.080 Uiso calc R 1
H H9B 0.2637 0.6471 0.6811 0.080 Uiso calc R 1
H H9C 0.4459 0.6026 0.6584 0.080 Uiso calc R 1
C C10 0.3572(2) 0.4894(2) 0.47655(12) 0.0606(5) Uani d . 1
H H10A 0.3157 0.4781 0.4153 0.091 Uiso calc R 1
H H10B 0.4436 0.4291 0.4885 0.091 Uiso calc R 1
H H10C 0.4018 0.5726 0.4828 0.091 Uiso calc R 1
C C11 0.0290(3) 0.6068(2) 0.43614(12) 0.0625(5) Uani d . 1
H H11A 0.1201 0.6356 0.3987 0.094 Uiso calc R 1
H H11B -0.0572 0.6694 0.4373 0.094 Uiso calc R 1
H H11C -0.0150 0.5303 0.4111 0.094 Uiso calc R 1
C C12 -0.1667(2) 0.4612(2) 0.76782(13) 0.0693(6) Uani d . 1
H H12A -0.2177 0.3913 0.7372 0.104 Uiso calc R 1
H H12B -0.2469 0.5277 0.7740 0.104 Uiso calc R 1
H H12C -0.1294 0.4356 0.8276 0.104 Uiso calc R 1
O O1 -0.1465(2) 0.70070(15) 0.62453(12) 0.0811(5) Uani d . 1
O O2 -0.21053(16) 0.49101(16) 0.56484(9) 0.0688(4) Uani d . 1
S S1 -0.09118(6) 0.57445(4) 0.60622(3) 0.04958(15) Uani d . 1

loop_
_atom_site_aniso_label
_atom_site_aniso_U_11
_atom_site_aniso_U_22
_atom_site_aniso_U_33
_atom_site_aniso_U_12
_atom_site_aniso_U_13
_atom_site_aniso_U_23
C1 0.0422(8) 0.0399(8) 0.0383(8) -0.0004(7) 0.0037(7) -0.0023(6)
C2 0.0434(8) 0.0409(8) 0.0405(7) -0.0036(8) -0.0013(7) 0.0020(6)
C3 0.0370(8) 0.0610(11) 0.0398(8) -0.0023(8) 0.0030(7) -0.0018(7)
C4 0.0448(9) 0.0445(9) 0.0401(7) -0.0043(8) -0.0001(7) 0.0056(6)
C5 0.0623(12) 0.0400(8) 0.0638(11) -0.0104(8) 0.0009(9) 0.0005(8)
C6 0.0644(12) 0.0413(9) 0.0508(9) -0.0045(9) -0.0006(9) -0.0116(7)
C7 0.0368(8) 0.0442(9) 0.0395(8) 0.0003(7) 0.0012(7) 0.0014(6)
C8 0.0498(10) 0.0707(12) 0.0620(11) 0.0157(10) 0.0033(10) 0.0094(9)
C9 0.0468(9) 0.0632(11) 0.0500(9) -0.0141(9) -0.0070(8) -0.0015(9)
C10 0.0559(11) 0.0771(13) 0.0488(9) 0.0046(10) 0.0150(8) 0.0020(9)
C11 0.0628(12) 0.0767(13) 0.0479(9) -0.0033(10) -0.0073(9) 0.0167(9)
C12 0.0487(11) 0.1062(18) 0.0530(10) -0.0087(12) 0.0115(9) 0.0044(11)
O1 0.0828(11) 0.0750(10) 0.0854(10) 0.0382(9) 0.0066(9) -0.0007(8)
O2 0.0388(7) 0.1035(11) 0.0641(7) -0.0131(8) -0.0084(6) 0.0057(7)
S1 0.0400(2) 0.0594(3) 0.0493(2) 0.0077(2) 0.0004(2) 0.00021(19)

loop_
_atom_type_symbol
_atom_type_description
_atom_type_scat_dispersion_real
_atom_type_scat_dispersion_imag
_atom_type_scat_source
C C 0.0033 0.0016 'International Tables Vol C Tables 4.2.6.8 and 6.1.1.4'
H H 0.0000 0.0000 'International Tables Vol C Tables 4.2.6.8 and 6.1.1.4'
S S 0.1246 0.1234 'International Tables Vol C Tables 4.2.6.8 and 6.1.1.4'
O O 0.0106 0.0060 'International Tables Vol C Tables 4.2.6.8 and 6.1.1.4'

loop_
_geom_angle_atom_site_label_1
_geom_angle_atom_site_label_2
_geom_angle_atom_site_label_3
_geom_angle
_geom_angle_publ_flag
C10 C1 C2 107.50(10) ?
C10 C1 C6 112.40(10) ?
C2 C1 C6 110.90(10) ?
C10 C1 C7 113.50(10) ?
C2 C1 C7 110.90(10) ?
C6 C1 C7 101.80(10) ?
C11 C2 C1 115.70(10) ?
C11 C2 S1 106.60(10) ?
C1 C2 S1 114.10(10) ?
C11 C2 H2 106.6 ?
C1 C2 H2 106.6 ?
S1 C2 H2 106.6 ?
C12 C3 C4 114.30(10) ?
C12 C3 S1 109.30(10) ?
C4 C3 S1 111.00(10) ?
C12 C3 H3 107.3 ?
C4 C3 H3 107.3 ?
S1 C3 H3 107.3 ?
C3 C4 C5 113.50(10) ?
C3 C4 C7 113.40(10) ?
C5 C4 C7 102.90(10) ?
C3 C4 H4 108.9 ?
C5 C4 H4 108.9 ?
C7 C4 H4 108.9 ?
C6 C5 C4 106.00(10) ?
C6 C5 H5A 110.5 ?
C4 C5 H5A 110.5 ?
C6 C5 H5B 110.5 ?
C4 C5 H5B 110.5 ?
H5A C5 H5B 108.7 ?
C5 C6 C1 106.20(10) ?
C5 C6 H6A 110.5 ?
C1 C6 H6A 110.5 ?
C5 C6 H6B 110.5 ?
C1 C6 H6B 110.5 ?
H6A C6 H6B 108.7 ?
C9 C7 C4 115.40(10) ?
C9 C7 C8 106.10(10) yes
C4 C7 C8 107.80(10) ?
C9 C7 C1 114.90(10) ?
C4 C7 C1 101.00(10) yes
C8 C7 C1 111.40(10) ?
C7 C8 H8A 109.5 ?
C7 C8 H8B 109.5 ?
H8A C8 H8B 109.5 ?
C7 C8 H8C 109.5 ?
H8A C8 H8C 109.5 ?
H8B C8 H8C 109.5 ?
C7 C9 H9A 109.5 ?
C7 C9 H9B 109.5 ?
H9A C9 H9B 109.5 ?
C7 C9 H9C 109.5 ?
H9A C9 H9C 109.5 ?
H9B C9 H9C 109.5 ?
C1 C10 H10A 109.5 ?
C1 C10 H10B 109.5 ?
H10A C10 H10B 109.5 ?
C1 C10 H10C 109.5 ?
H10A C10 H10C 109.5 ?
H10B C10 H10C 109.5 ?
C2 C11 H11A 109.5 ?
C2 C11 H11B 109.5 ?
H11A C11 H11B 109.5 ?
C2 C11 H11C 109.5 ?
H11A C11 H11C 109.5 ?
H11B C11 H11C 109.5 ?
C3 C12 H12A 109.5 ?
C3 C12 H12B 109.5 ?
H12A C12 H12B 109.5 ?
C3 C12 H12C 109.5 ?
H12A C12 H12C 109.5 ?
H12B C12 H12C 109.5 ?
O2 S1 O1 116.90(10) yes
O2 S1 C3 109.30(10) ?
O1 S1 C3 108.30(10) ?
O2 S1 C2 109.00(10) ?
O1 S1 C2 108.00(10) ?
C3 S1 C2 104.70(10) yes

loop_
_geom_bond_atom_site_label_1
_geom_bond_atom_site_label_2
_geom_bond_distance
_geom_bond_publ_flag
C1 C10 1.538(2) ?
C1 C2 1.550(2) ?
C1 C6 1.552(2) ?
C1 C7 1.564(2) ?
C2 C11 1.533(2) ?
C2 S1 1.804(2) yes
C2 H2 0.9800 ?
C3 C12 1.526(2) ?
C3 C4 1.527(2) ?
C3 S1 1.796(2) yes
C3 H3 0.9800 ?
C4 C5 1.540(2) ?
C4 C7 1.541(2) ?
C4 H4 0.9800 ?
C5 C6 1.538(3) ?
C5 H5A 0.9700 ?
C5 H5B 0.9700 ?
C6 H6A 0.9700 ?
C6 H6B 0.9700 ?
C7 C9 1.531(2) ?
C7 C8 1.543(2) ?
C8 H8A 0.9600 ?
C8 H8B 0.9600 ?
C8 H8C 0.9600 ?
C9 H9A 0.9600 ?
C9 H9B 0.9600 ?
C9 H9C 0.9600 ?
C10 H10A 0.9600 ?
C10 H10B 0.9600 ?
C10 H10C 0.9600 ?
C11 H11A 0.9600 ?
C11 H11B 0.9600 ?
C11 H11C 0.9600 ?
C12 H12A 0.9600 ?
C12 H12B 0.9600 ?
C12 H12C 0.9600 ?
O1 S1 1.441(2) yes
O2 S1 1.437(2) yes

loop_
_geom_hbond_atom_site_label_D
_geom_hbond_atom_site_label_H
_geom_hbond_atom_site_label_A
_geom_hbond_site_symmetry_A
_geom_hbond_distance_DH
_geom_hbond_distance_HA
_geom_hbond_distance_DA
_geom_hbond_angle_DHA
_geom_hbond_publ_flag
C4 H4 O1 3_546 0.98 2.53 3.454(2) 156 yes
C8 H8A O2 1_655 0.96 2.62 3.578(2) 177 yes
C11 H11A O1 4_566 0.96 2.58 3.424(3) 147 yes

loop_
_geom_torsion_atom_site_label_1
_geom_torsion_atom_site_label_2
_geom_torsion_atom_site_label_3
_geom_torsion_atom_site_label_4
_geom_torsion
_geom_torsion_publ_flag
C10 C1 C2 C11 53.2(2) ?
C6 C1 C2 C11 -70.0(2) ?
C7 C1 C2 C11 177.8(2) yes
C10 C1 C2 S1 177.40(10) ?
C6 C1 C2 S1 54.20(10) ?
C7 C1 C2 S1 -58.00(10) ?
C12 C3 C4 C5 69.8(2) ?
S1 C3 C4 C5 -54.3(2) ?
C12 C3 C4 C7 -173.10(10) yes
S1 C3 C4 C7 62.7(2) ?
C3 C4 C5 C6 95.3(2) ?
C7 C4 C5 C6 -27.8(2) ?
C4 C5 C6 C1 -0.3(2) ?
C10 C1 C6 C5 149.3(2) ?
C2 C1 C6 C5 -90.3(2) ?
C7 C1 C6 C5 27.6(2) ?
C3 C4 C7 C9 46.3(2) ?
C5 C4 C7 C9 169.30(10) ?
C3 C4 C7 C8 164.70(10) ?
C5 C4 C7 C8 -72.3(2) ?
C3 C4 C7 C1 -78.4(2) ?
C5 C4 C7 C1 44.7(2) ?
C10 C1 C7 C9 69.6(2) ?
C2 C1 C7 C9 -51.5(2) ?
C6 C1 C7 C9 -169.40(10) ?
C10 C1 C7 C4 -165.40(10) ?
C2 C1 C7 C4 73.5(2) ?
C6 C1 C7 C4 -44.4(2) ?
C10 C1 C7 C8 -51.1(2) ?
C2 C1 C7 C8 -172.20(10) ?
C6 C1 C7 C8 69.9(2) ?
C12 C3 S1 O2 -47.4(2) ?
C4 C3 S1 O2 79.60(10) ?
C12 C3 S1 O1 80.9(2) ?
C4 C3 S1 O1 -152.10(10) ?
C12 C3 S1 C2 -164.00(10) ?
C4 C3 S1 C2 -37.00(10) ?
C11 C2 S1 O2 48.7(2) ?
C1 C2 S1 O2 -80.20(10) ?
C11 C2 S1 O1 -79.20(10) ?
C1 C2 S1 O1 151.90(10) ?
C11 C2 S1 C3 165.60(10) ?
C1 C2 S1 C3 36.60(10) ?

loop_
_cod_related_entry_id
_cod_related_entry_database
_cod_related_entry_code
1 ChemSpider 21179302
